data_1518896
loop_
_publ_author_name
'Komuro, Takashi'
'Arai, Takafumi'
'Kikuchi, Kei'
'Tobita, Hiromi'

_publ_section_title
;
 Synthesis of Ruthenium Complexes with a NonspectatorSi,O,P-Chelate
 Ligand: Interconversion between a Hydrido(\h2-silane) Complex and a Silyl
 Complex Leading to Catalytic Alkene Hydrogenation
;
_journal_issue 7
_journal_name_full Organometallics
_journal_page_first 1211
_journal_paper_doi 10.1021/om5011885
_journal_volume 34
_journal_year 2015
_chemical_formula_moiety 'C55 H59 Cl O P2 Ru Si'
_chemical_formula_sum 'C55 H59 Cl O P2 Ru Si'
_chemical_formula_weight 962.57
_chemical_name_systematic
; 
 ? 
;
_space_group_IT_number 2
_symmetry_cell_setting triclinic
_symmetry_Int_Tables_number 2
_symmetry_space_group_name_Hall '-P 1'
_symmetry_space_group_name_H-M 'P -1'
_atom_sites_solution_hydrogens geom
_atom_sites_solution_primary direct
_atom_sites_solution_secondary difmap
_audit_creation_method SHELXL-97
_cell_angle_alpha 91.9741(5)
_cell_angle_beta 93.1478(8)
_cell_angle_gamma 118.0877(18)
_cell_formula_units_Z 2
_cell_length_a 11.0035(1)
_cell_length_b 11.1870(2)
_cell_length_c 22.7319(5)
_cell_measurement_reflns_used 20909
_cell_measurement_temperature 150(2)
_cell_measurement_theta_max 27.5
_cell_measurement_theta_min 1.8
_cell_volume 2459.15(8)
_computing_cell_refinement PROCESS-AUTO
_computing_data_collection PROCESS-AUTO
_computing_data_reduction 'teXsan Ver.1.11'
_computing_molecular_graphics
;
'ORTEP-3', 'Yadokari-XG 2009 (Wakita, Nemoto, et al., 2009)'
;
_computing_publication_material
;
'Yadokari-XG 2009 (Wakita, Nemoto, et al., 2009)' 
;
_computing_structure_refinement 'SHELXL-97 (Sheldrick, 1997)'
_computing_structure_solution 'SHELXS-97 (Sheldrick, 1997)'
_diffrn_ambient_temperature 150(2)
_diffrn_detector_area_resol_mean 10.00
_diffrn_measured_fraction_theta_full 0.987
_diffrn_measured_fraction_theta_max 0.987
_diffrn_measurement_device_type 'Rigaku RAXIS-RAPID Imaging Plate'
_diffrn_measurement_method \w
_diffrn_radiation_monochromator graphite
_diffrn_radiation_source 'rotating-anode X-ray tube'
_diffrn_radiation_type MoK\a
_diffrn_radiation_wavelength 0.71069
_diffrn_reflns_av_R_equivalents 0.0978
_diffrn_reflns_av_sigmaI/netI 0.0906
_diffrn_reflns_limit_h_max 14
_diffrn_reflns_limit_h_min -14
_diffrn_reflns_limit_k_max 14
_diffrn_reflns_limit_k_min -14
_diffrn_reflns_limit_l_max 29
_diffrn_reflns_limit_l_min -29
_diffrn_reflns_number 28646
_diffrn_reflns_theta_full 27.48
_diffrn_reflns_theta_max 27.48
_diffrn_reflns_theta_min 0.90
_exptl_absorpt_coefficient_mu 0.500
_exptl_absorpt_correction_T_max 0.975047
_exptl_absorpt_correction_T_min 0.926976
_exptl_absorpt_correction_type numerical
_exptl_absorpt_process_details
; 
HIGASHI, T. (1999). Shape - Program to obtain Crystal Shape using CCD camera.
Rigaku Corporation, Tokyo, Japan. 
HIGASHI, T. (1999). Numabs - Numerical Absorption Correction,
Rigaku Corporation, Tokyo, Japan. 
;
_exptl_crystal_colour orange
_exptl_crystal_density_diffrn 1.300
_exptl_crystal_density_method 'not measured'
_exptl_crystal_description plate
_exptl_crystal_F_000 1004
_exptl_crystal_size_max 0.20
_exptl_crystal_size_mid 0.11
_exptl_crystal_size_min 0.03
_refine_diff_density_max 0.724
_refine_diff_density_min -0.830
_refine_diff_density_rms 0.158
_refine_ls_extinction_method none
_refine_ls_goodness_of_fit_ref 1.173
_refine_ls_hydrogen_treatment constr
_refine_ls_matrix_type full
_refine_ls_number_parameters 560
_refine_ls_number_reflns 11136
_refine_ls_number_restraints 0
_refine_ls_restrained_S_all 1.173
_refine_ls_R_factor_all 0.1071
_refine_ls_R_factor_gt 0.0753
_refine_ls_shift/su_max 0.001
_refine_ls_shift/su_mean 0.000
_refine_ls_structure_factor_coef Fsqd
_refine_ls_weighting_details 'calc w=1/[\s^2^(Fo^2^)+(0.0496P)^2^+11.7572P] where P=(Fo^2^+2Fc^2^)/3'
_refine_ls_weighting_scheme calc
_refine_ls_wR_factor_gt 0.1536
_refine_ls_wR_factor_ref 0.1692
_reflns_number_gt 8624
_reflns_number_total 11136
_reflns_threshold_expression >2\s(I)
_cod_data_source_file om5011885_si_002.cif
_cod_data_source_block complex-3
_cod_depositor_comments 'Adding full bibliography for 1518895--1518896.cif.'
_cod_original_cell_volume 2459.15(7)
_cod_database_code 1518896

loop_
_symmetry_equiv_pos_as_xyz
'x, y, z'
'-x, -y, -z'

loop_
_atom_site_label
_atom_site_type_symbol
_atom_site_fract_x
_atom_site_fract_y
_atom_site_fract_z
_atom_site_U_iso_or_equiv
_atom_site_adp_type
_atom_site_occupancy
_atom_site_symmetry_multiplicity
_atom_site_calc_flag
_atom_site_refinement_flags
Ru1 Ru 1.02627(4) 0.27148(4) 0.296664(18) 0.00968(11) Uani 1 1 d .
Cl1 Cl 0.92924(14) 0.42057(14) 0.30843(6) 0.0192(3) Uani 1 1 d .
P1 P 1.14434(13) 0.18567(14) 0.24825(6) 0.0128(3) Uani 1 1 d .
P2 P 1.14250(14) 0.31427(14) 0.38617(6) 0.0125(3) Uani 1 1 d .
Si1 Si 0.83184(15) 0.06849(15) 0.31279(6) 0.0138(3) Uani 1 1 d .
O1 O 0.9189(4) 0.2326(4) 0.20630(16) 0.0189(8) Uani 1 1 d .
C1 C 0.7125(6) 0.0892(6) 0.3642(2) 0.0203(11) Uani 1 1 d .
H1 H 0.6180 0.0156 0.3549 0.030 Uiso 1 1 calc R
H2 H 0.7146 0.1768 0.3592 0.030 Uiso 1 1 calc R
H3 H 0.7430 0.0859 0.4052 0.030 Uiso 1 1 calc R
C2 C 0.8249(6) -0.0970(6) 0.3315(3) 0.0215(12) Uani 1 1 d .
H4 H 0.8818 -0.0833 0.3683 0.032 Uiso 1 1 calc R
H5 H 0.8603 -0.1299 0.2995 0.032 Uiso 1 1 calc R
H6 H 0.7291 -0.1642 0.3363 0.032 Uiso 1 1 calc R
C3 C 0.7270(5) 0.0372(6) 0.2386(2) 0.0162(11) Uani 1 1 d .
C4 C 0.5916(5) -0.0699(6) 0.2244(2) 0.0177(11) Uani 1 1 d .
H7 H 0.5483 -0.1328 0.2533 0.021 Uiso 1 1 calc R
C5 C 0.5188(6) -0.0872(6) 0.1697(2) 0.0189(11) Uani 1 1 d .
C6 C 0.5846(6) 0.0098(6) 0.1279(2) 0.0210(12) Uani 1 1 d .
H8 H 0.5362 -0.0002 0.0906 0.025 Uiso 1 1 calc R
C7 C 0.7165(6) 0.1185(6) 0.1390(2) 0.0189(11) Uani 1 1 d .
C8 C 0.7808(5) 0.1248(5) 0.1950(2) 0.0146(10) Uani 1 1 d .
C9 C 0.3744(6) -0.2075(7) 0.1534(3) 0.0249(13) Uani 1 1 d .
C10 C 0.3151(7) -0.2945(7) 0.2053(3) 0.0321(15) Uani 1 1 d .
H9 H 0.3779 -0.3285 0.2197 0.048 Uiso 1 1 calc R
H10 H 0.2246 -0.3714 0.1924 0.048 Uiso 1 1 calc R
H11 H 0.3046 -0.2395 0.2371 0.048 Uiso 1 1 calc R
C11 C 0.3857(7) -0.2973(8) 0.1034(3) 0.0364(16) Uani 1 1 d .
H12 H 0.4250 -0.2427 0.0699 0.055 Uiso 1 1 calc R
H13 H 0.2936 -0.3719 0.0908 0.055 Uiso 1 1 calc R
H14 H 0.4457 -0.3346 0.1177 0.055 Uiso 1 1 calc R
C12 C 0.2742(6) -0.1557(7) 0.1320(3) 0.0297(14) Uani 1 1 d .
H15 H 0.2658 -0.0996 0.1639 0.044 Uiso 1 1 calc R
H16 H 0.1833 -0.2332 0.1203 0.044 Uiso 1 1 calc R
H17 H 0.3094 -0.1012 0.0980 0.044 Uiso 1 1 calc R
C13 C 0.7986(6) 0.2242(6) 0.0962(2) 0.0222(12) Uani 1 1 d .
C14 C 0.8082(7) 0.3630(7) 0.1175(3) 0.0300(14) Uani 1 1 d .
H18 H 0.7156 0.3555 0.1145 0.045 Uiso 1 1 calc R
H19 H 0.8679 0.4339 0.0926 0.045 Uiso 1 1 calc R
H20 H 0.8470 0.3866 0.1586 0.045 Uiso 1 1 calc R
C15 C 0.7345(7) 0.1869(7) 0.0333(3) 0.0310(15) Uani 1 1 d .
H21 H 0.7267 0.0992 0.0198 0.046 Uiso 1 1 calc R
H22 H 0.7928 0.2569 0.0078 0.046 Uiso 1 1 calc R
H23 H 0.6423 0.1803 0.0315 0.046 Uiso 1 1 calc R
C16 C 0.9977(5) 0.2347(5) 0.1591(2) 0.0154(10) Uani 1 1 d .
C17 C 0.9455(6) 0.2394(6) 0.1019(2) 0.0167(11) Uani 1 1 d .
C18 C 1.0258(6) 0.2441(6) 0.0563(2) 0.0177(11) Uani 1 1 d .
H24 H 0.9945 0.2473 0.0169 0.021 Uiso 1 1 calc R
C19 C 1.1541(6) 0.2443(6) 0.0675(2) 0.0174(11) Uani 1 1 d .
C20 C 1.1938(6) 0.2294(6) 0.1246(2) 0.0185(11) Uani 1 1 d .
H25 H 1.2767 0.2239 0.1319 0.022 Uiso 1 1 calc R
C21 C 1.1146(6) 0.2224(5) 0.1718(2) 0.0149(10) Uani 1 1 d .
C22 C 1.2428(6) 0.2555(7) 0.0152(2) 0.0255(13) Uani 1 1 d .
C23 C 1.2796(9) 0.3890(8) -0.0145(3) 0.0446(19) Uani 1 1 d .
H26 H 1.3316 0.3937 -0.0487 0.067 Uiso 1 1 calc R
H27 H 1.3361 0.4663 0.0138 0.067 Uiso 1 1 calc R
H28 H 1.1945 0.3917 -0.0273 0.067 Uiso 1 1 calc R
C24 C 1.1640(8) 0.1363(8) -0.0299(3) 0.046(2) Uani 1 1 d .
H29 H 1.2219 0.1436 -0.0623 0.069 Uiso 1 1 calc R
H30 H 1.0796 0.1371 -0.0456 0.069 Uiso 1 1 calc R
H31 H 1.1394 0.0513 -0.0111 0.069 Uiso 1 1 calc R
C25 C 1.3780(8) 0.2553(10) 0.0356(3) 0.049(2) Uani 1 1 d .
H32 H 1.3570 0.1682 0.0518 0.073 Uiso 1 1 calc R
H33 H 1.4296 0.3291 0.0660 0.073 Uiso 1 1 calc R
H34 H 1.4338 0.2685 0.0018 0.073 Uiso 1 1 calc R
C26 C 1.0936(5) 0.0048(5) 0.2401(2) 0.0143(10) Uani 1 1 d .
C27 C 0.9997(6) -0.0779(6) 0.1936(2) 0.0207(11) Uani 1 1 d .
H35 H 0.9709 -0.0384 0.1632 0.025 Uiso 1 1 calc R
C28 C 0.9482(6) -0.2183(6) 0.1918(3) 0.0250(13) Uani 1 1 d .
H36 H 0.8835 -0.2737 0.1603 0.030 Uiso 1 1 calc R
C29 C 0.9902(6) -0.2785(6) 0.2356(3) 0.0263(13) Uani 1 1 d .
H37 H 0.9555 -0.3741 0.2338 0.032 Uiso 1 1 calc R
C30 C 1.0842(6) -0.1958(6) 0.2823(3) 0.0237(12) Uani 1 1 d .
H38 H 1.1136 -0.2352 0.3125 0.028 Uiso 1 1 calc R
C31 C 1.1350(6) -0.0543(6) 0.2843(2) 0.0192(11) Uani 1 1 d .
H39 H 1.1983 0.0014 0.3162 0.023 Uiso 1 1 calc R
C32 C 1.3336(5) 0.2740(6) 0.2547(2) 0.0159(11) Uani 1 1 d .
C33 C 1.4158(6) 0.2112(6) 0.2496(3) 0.0222(12) Uani 1 1 d .
H40 H 1.3748 0.1153 0.2430 0.027 Uiso 1 1 calc R
C34 C 1.5606(6) 0.2911(7) 0.2544(3) 0.0315(15) Uani 1 1 d .
H41 H 1.6176 0.2489 0.2512 0.038 Uiso 1 1 calc R
C35 C 1.6199(6) 0.4293(8) 0.2638(3) 0.0372(17) Uani 1 1 d .
H42 H 1.7177 0.4822 0.2678 0.045 Uiso 1 1 calc R
C36 C 1.5379(7) 0.4933(7) 0.2675(3) 0.0318(14) Uani 1 1 d .
H43 H 1.5789 0.5894 0.2733 0.038 Uiso 1 1 calc R
C37 C 1.3952(6) 0.4141(6) 0.2625(2) 0.0217(12) Uani 1 1 d .
H44 H 1.3386 0.4570 0.2645 0.026 Uiso 1 1 calc R
C38 C 1.2881(5) 0.4900(5) 0.3953(2) 0.0143(10) Uani 1 1 d .
C39 C 1.2854(6) 0.5894(6) 0.3604(2) 0.0178(11) Uani 1 1 d .
H45 H 1.2149 0.5641 0.3292 0.021 Uiso 1 1 calc R
C40 C 1.3838(6) 0.7232(6) 0.3706(3) 0.0220(12) Uani 1 1 d .
H46 H 1.3805 0.7893 0.3464 0.026 Uiso 1 1 calc R
C41 C 1.4876(6) 0.7632(6) 0.4158(3) 0.0257(13) Uani 1 1 d .
H47 H 1.5543 0.8561 0.4230 0.031 Uiso 1 1 calc R
C42 C 1.4927(6) 0.6660(6) 0.4502(3) 0.0243(12) Uani 1 1 d .
H48 H 1.5645 0.6921 0.4808 0.029 Uiso 1 1 calc R
C43 C 1.3940(6) 0.5308(6) 0.4404(3) 0.0245(12) Uani 1 1 d .
H49 H 1.3985 0.4651 0.4645 0.029 Uiso 1 1 calc R
C44 C 1.2240(5) 0.2091(6) 0.4072(2) 0.0158(10) Uani 1 1 d .
C45 C 1.3591(6) 0.2426(6) 0.3937(2) 0.0216(12) Uani 1 1 d .
H50 H 1.4123 0.3230 0.3745 0.026 Uiso 1 1 calc R
C46 C 1.4149(7) 0.1576(7) 0.4087(3) 0.0310(15) Uani 1 1 d .
H51 H 1.5056 0.1796 0.3990 0.037 Uiso 1 1 calc R
C47 C 1.3385(8) 0.0409(7) 0.4376(3) 0.0327(15) Uani 1 1 d .
H52 H 1.3774 -0.0161 0.4479 0.039 Uiso 1 1 calc R
C48 C 1.2051(7) 0.0074(7) 0.4516(3) 0.0320(15) Uani 1 1 d .
H53 H 1.1530 -0.0718 0.4717 0.038 Uiso 1 1 calc R
C49 C 1.1487(6) 0.0915(6) 0.4356(2) 0.0233(12) Uani 1 1 d .
H54 H 1.0570 0.0678 0.4445 0.028 Uiso 1 1 calc R
C50 C 1.0600(6) 0.3157(5) 0.4552(2) 0.0157(10) Uani 1 1 d .
C51 C 1.1239(6) 0.3184(6) 0.5108(2) 0.0219(12) Uani 1 1 d .
H55 H 1.2050 0.3082 0.5133 0.026 Uiso 1 1 calc R
C52 C 1.0696(7) 0.3357(6) 0.5619(2) 0.0251(13) Uani 1 1 d .
H56 H 1.1159 0.3414 0.5993 0.030 Uiso 1 1 calc R
C53 C 0.9480(6) 0.3446(6) 0.5589(3) 0.0230(12) Uani 1 1 d .
H57 H 0.9097 0.3536 0.5941 0.028 Uiso 1 1 calc R
C54 C 0.8826(6) 0.3407(6) 0.5047(3) 0.0226(12) Uani 1 1 d .
H58 H 0.7987 0.3457 0.5028 0.027 Uiso 1 1 calc R
C55 C 0.9400(6) 0.3292(5) 0.4525(2) 0.0172(11) Uani 1 1 d .
H59 H 0.8971 0.3306 0.4153 0.021 Uiso 1 1 calc R

loop_
_atom_site_aniso_label
_atom_site_aniso_U_11
_atom_site_aniso_U_22
_atom_site_aniso_U_33
_atom_site_aniso_U_23
_atom_site_aniso_U_13
_atom_site_aniso_U_12
Ru1 0.00959(19) 0.0102(2) 0.00968(19) 0.00071(14) 0.00052(14) 0.00504(16)
Cl1 0.0218(6) 0.0214(7) 0.0201(6) -0.0003(5) -0.0004(5) 0.0154(6)
P1 0.0122(6) 0.0149(7) 0.0127(6) 0.0007(5) 0.0017(5) 0.0074(6)
P2 0.0127(6) 0.0128(7) 0.0122(6) 0.0005(5) 0.0005(5) 0.0063(5)
Si1 0.0125(7) 0.0158(8) 0.0124(6) 0.0018(5) 0.0010(5) 0.0060(6)
O1 0.0175(19) 0.027(2) 0.0149(18) 0.0021(16) 0.0024(15) 0.0126(18)
C1 0.015(3) 0.019(3) 0.019(3) 0.003(2) 0.006(2) 0.001(2)
C2 0.019(3) 0.021(3) 0.023(3) 0.004(2) 0.000(2) 0.008(2)
C3 0.014(2) 0.019(3) 0.015(2) -0.002(2) 0.000(2) 0.008(2)
C4 0.016(3) 0.021(3) 0.015(2) 0.003(2) 0.004(2) 0.008(2)
C5 0.017(3) 0.025(3) 0.014(2) -0.001(2) 0.002(2) 0.010(2)
C6 0.017(3) 0.036(4) 0.009(2) 0.001(2) -0.001(2) 0.013(3)
C7 0.016(3) 0.030(3) 0.017(3) 0.001(2) 0.001(2) 0.016(2)
C8 0.010(2) 0.016(3) 0.018(2) 0.001(2) 0.002(2) 0.006(2)
C9 0.018(3) 0.032(4) 0.021(3) -0.003(2) -0.002(2) 0.010(3)
C10 0.023(3) 0.029(4) 0.028(3) -0.003(3) -0.005(3) 0.000(3)
C11 0.031(4) 0.041(4) 0.031(3) -0.012(3) -0.004(3) 0.013(3)
C12 0.020(3) 0.045(4) 0.023(3) -0.006(3) -0.006(2) 0.016(3)
C13 0.023(3) 0.035(4) 0.016(3) 0.008(2) 0.000(2) 0.020(3)
C14 0.032(3) 0.037(4) 0.031(3) 0.013(3) 0.006(3) 0.024(3)
C15 0.027(3) 0.047(4) 0.019(3) 0.014(3) 0.000(3) 0.018(3)
C16 0.014(2) 0.019(3) 0.012(2) 0.0029(19) 0.006(2) 0.006(2)
C17 0.019(3) 0.015(3) 0.015(2) 0.005(2) -0.001(2) 0.008(2)
C18 0.020(3) 0.017(3) 0.011(2) 0.000(2) -0.001(2) 0.005(2)
C19 0.020(3) 0.017(3) 0.013(2) 0.002(2) 0.006(2) 0.007(2)
C20 0.015(3) 0.022(3) 0.017(3) 0.000(2) 0.006(2) 0.007(2)
C21 0.019(3) 0.017(3) 0.009(2) 0.0012(19) 0.001(2) 0.009(2)
C22 0.028(3) 0.031(3) 0.016(3) 0.003(2) 0.010(2) 0.012(3)
C23 0.056(5) 0.038(4) 0.035(4) 0.015(3) 0.032(4) 0.014(4)
C24 0.041(4) 0.049(5) 0.036(4) -0.012(3) 0.016(3) 0.011(4)
C25 0.035(4) 0.088(7) 0.029(4) 0.007(4) 0.015(3) 0.032(4)
C26 0.014(2) 0.015(3) 0.016(2) -0.0003(19) 0.003(2) 0.009(2)
C27 0.017(3) 0.023(3) 0.022(3) 0.004(2) 0.002(2) 0.008(2)
C28 0.023(3) 0.020(3) 0.027(3) -0.002(2) 0.003(2) 0.006(3)
C29 0.028(3) 0.016(3) 0.037(3) 0.007(2) 0.014(3) 0.010(3)
C30 0.032(3) 0.022(3) 0.024(3) 0.008(2) 0.011(3) 0.017(3)
C31 0.025(3) 0.024(3) 0.015(2) 0.000(2) 0.000(2) 0.017(3)
C32 0.010(2) 0.025(3) 0.012(2) 0.002(2) -0.0008(19) 0.008(2)
C33 0.021(3) 0.020(3) 0.029(3) 0.000(2) 0.001(2) 0.013(3)
C34 0.017(3) 0.041(4) 0.045(4) 0.010(3) 0.009(3) 0.019(3)
C35 0.014(3) 0.042(4) 0.053(4) 0.011(3) 0.001(3) 0.011(3)
C36 0.023(3) 0.021(3) 0.046(4) 0.003(3) 0.002(3) 0.007(3)
C37 0.018(3) 0.024(3) 0.026(3) 0.004(2) 0.005(2) 0.011(2)
C38 0.014(2) 0.016(3) 0.011(2) -0.0005(19) 0.000(2) 0.005(2)
C39 0.016(3) 0.022(3) 0.013(2) 0.001(2) -0.001(2) 0.007(2)
C40 0.020(3) 0.017(3) 0.024(3) 0.005(2) 0.000(2) 0.005(2)
C41 0.023(3) 0.018(3) 0.027(3) 0.001(2) 0.004(2) 0.002(3)
C42 0.019(3) 0.017(3) 0.024(3) -0.002(2) -0.010(2) -0.001(2)
C43 0.030(3) 0.018(3) 0.025(3) 0.004(2) -0.004(3) 0.012(3)
C44 0.016(2) 0.018(3) 0.013(2) -0.003(2) -0.005(2) 0.009(2)
C45 0.025(3) 0.030(3) 0.013(2) -0.001(2) -0.003(2) 0.017(3)
C46 0.036(4) 0.049(4) 0.022(3) -0.009(3) -0.007(3) 0.034(3)
C47 0.049(4) 0.030(4) 0.029(3) -0.010(3) -0.015(3) 0.029(3)
C48 0.046(4) 0.019(3) 0.033(3) -0.001(3) -0.009(3) 0.019(3)
C49 0.028(3) 0.017(3) 0.024(3) 0.005(2) -0.003(2) 0.009(3)
C50 0.022(3) 0.015(3) 0.011(2) 0.0006(19) 0.005(2) 0.010(2)
C51 0.021(3) 0.031(3) 0.015(3) 0.001(2) 0.000(2) 0.014(3)
C52 0.033(3) 0.026(3) 0.012(3) -0.001(2) 0.000(2) 0.010(3)
C53 0.028(3) 0.021(3) 0.021(3) 0.003(2) 0.009(2) 0.011(3)
C54 0.026(3) 0.018(3) 0.028(3) 0.004(2) 0.014(3) 0.014(3)
C55 0.021(3) 0.015(3) 0.012(2) 0.0006(19) 0.000(2) 0.006(2)

loop_
_atom_type_symbol
_atom_type_description
_atom_type_scat_dispersion_real
_atom_type_scat_dispersion_imag
_atom_type_scat_source
C C 0.0033 0.0016 'International Tables Vol C Tables 4.2.6.8 and 6.1.1.4'
H H 0.0000 0.0000 'International Tables Vol C Tables 4.2.6.8 and 6.1.1.4'
O O 0.0106 0.0060 'International Tables Vol C Tables 4.2.6.8 and 6.1.1.4'
Si Si 0.0817 0.0704 'International Tables Vol C Tables 4.2.6.8 and 6.1.1.4'
P P 0.1023 0.0942 'International Tables Vol C Tables 4.2.6.8 and 6.1.1.4'
Cl Cl 0.1484 0.1585 'International Tables Vol C Tables 4.2.6.8 and 6.1.1.4'
Ru Ru -1.2594 0.8363 'International Tables Vol C Tables 4.2.6.8 and 6.1.1.4'

loop_
_geom_angle_atom_site_label_1
_geom_angle_atom_site_label_2
_geom_angle_atom_site_label_3
_geom_angle
O1 Ru1 P2 177.75(11)
O1 Ru1 P1 80.10(10)
P2 Ru1 P1 98.32(5)
O1 Ru1 Si1 82.41(11)
P2 Ru1 Si1 99.44(5)
P1 Ru1 Si1 98.87(5)
O1 Ru1 Cl1 82.28(10)
P2 Ru1 Cl1 98.66(5)
P1 Ru1 Cl1 153.35(5)
Si1 Ru1 Cl1 98.43(5)
C26 P1 C32 105.7(2)
C26 P1 C21 102.1(2)
C32 P1 C21 98.9(2)
C26 P1 Ru1 124.01(17)
C32 P1 Ru1 120.43(18)
C21 P1 Ru1 100.47(17)
C44 P2 C38 103.5(2)
C44 P2 C50 99.8(2)
C38 P2 C50 98.4(2)
C44 P2 Ru1 118.81(17)
C38 P2 Ru1 111.53(16)
C50 P2 Ru1 121.65(18)
C2 Si1 C1 104.0(3)
C2 Si1 C3 107.5(3)
C1 Si1 C3 100.3(2)
C2 Si1 Ru1 127.73(19)
C1 Si1 Ru1 113.98(19)
C3 Si1 Ru1 99.75(18)
C16 O1 C8 109.8(4)
C16 O1 Ru1 115.9(3)
C8 O1 Ru1 119.8(3)
Si1 C1 H1 109.5
Si1 C1 H2 109.5
H1 C1 H2 109.5
Si1 C1 H3 109.5
H1 C1 H3 109.5
H2 C1 H3 109.5
Si1 C2 H4 109.5
Si1 C2 H5 109.5
H4 C2 H5 109.5
Si1 C2 H6 109.5
H4 C2 H6 109.5
H5 C2 H6 109.5
C8 C3 C4 115.0(5)
C8 C3 Si1 120.0(4)
C4 C3 Si1 125.0(4)
C5 C4 C3 122.7(5)
C5 C4 H7 118.6
C3 C4 H7 118.6
C4 C5 C6 117.5(5)
C4 C5 C9 122.6(5)
C6 C5 C9 119.9(5)
C7 C6 C5 123.0(5)
C7 C6 H8 118.5
C5 C6 H8 118.5
C6 C7 C8 114.7(5)
C6 C7 C13 127.0(5)
C8 C7 C13 118.3(5)
C3 C8 C7 127.1(5)
C3 C8 O1 117.3(4)
C7 C8 O1 115.5(5)
C10 C9 C12 108.2(5)
C10 C9 C5 112.5(5)
C12 C9 C5 110.0(5)
C10 C9 C11 108.4(6)
C12 C9 C11 109.4(5)
C5 C9 C11 108.3(5)
C9 C10 H9 109.5
C9 C10 H10 109.5
H9 C10 H10 109.5
C9 C10 H11 109.5
H9 C10 H11 109.5
H10 C10 H11 109.5
C9 C11 H12 109.5
C9 C11 H13 109.5
H12 C11 H13 109.5
C9 C11 H14 109.5
H12 C11 H14 109.5
H13 C11 H14 109.5
C9 C12 H15 109.5
C9 C12 H16 109.5
H15 C12 H16 109.5
C9 C12 H17 109.5
H15 C12 H17 109.5
H16 C12 H17 109.5
C15 C13 C7 113.2(5)
C15 C13 C17 112.2(5)
C7 C13 C17 105.8(4)
C15 C13 C14 108.9(5)
C7 C13 C14 108.5(5)
C17 C13 C14 108.0(5)
C13 C14 H18 109.5
C13 C14 H19 109.5
H18 C14 H19 109.5
C13 C14 H20 109.5
H18 C14 H20 109.5
H19 C14 H20 109.5
C13 C15 H21 109.5
C13 C15 H22 109.5
H21 C15 H22 109.5
C13 C15 H23 109.5
H21 C15 H23 109.5
H22 C15 H23 109.5
C21 C16 C17 124.6(5)
C21 C16 O1 117.7(4)
C17 C16 O1 117.5(5)
C18 C17 C16 116.6(5)
C18 C17 C13 126.9(5)
C16 C17 C13 116.2(5)
C17 C18 C19 121.0(5)
C17 C18 H24 119.5
C19 C18 H24 119.5
C20 C19 C18 118.9(5)
C20 C19 C22 122.0(5)
C18 C19 C22 119.0(5)
C19 C20 C21 121.6(5)
C19 C20 H25 119.2
C21 C20 H25 119.2
C16 C21 C20 116.8(5)
C16 C21 P1 116.6(4)
C20 C21 P1 126.5(4)
C24 C22 C25 107.6(6)
C24 C22 C23 109.3(6)
C25 C22 C23 108.1(6)
C24 C22 C19 110.4(5)
C25 C22 C19 111.9(5)
C23 C22 C19 109.5(5)
C22 C23 H26 109.5
C22 C23 H27 109.5
H26 C23 H27 109.5
C22 C23 H28 109.5
H26 C23 H28 109.5
H27 C23 H28 109.5
C22 C24 H29 109.5
C22 C24 H30 109.5
H29 C24 H30 109.5
C22 C24 H31 109.5
H29 C24 H31 109.5
H30 C24 H31 109.5
C22 C25 H32 109.5
C22 C25 H33 109.5
H32 C25 H33 109.5
C22 C25 H34 109.5
H32 C25 H34 109.5
H33 C25 H34 109.5
C31 C26 C27 119.4(5)
C31 C26 P1 119.7(4)
C27 C26 P1 120.4(4)
C28 C27 C26 120.1(5)
C28 C27 H35 120.0
C26 C27 H35 120.0
C27 C28 C29 121.0(6)
C27 C28 H36 119.5
C29 C28 H36 119.5
C28 C29 C30 119.0(6)
C28 C29 H37 120.5
C30 C29 H37 120.5
C29 C30 C31 119.9(5)
C29 C30 H38 120.0
C31 C30 H38 120.0
C26 C31 C30 120.6(5)
C26 C31 H39 119.7
C30 C31 H39 119.7
C37 C32 C33 119.5(5)
C37 C32 P1 115.6(4)
C33 C32 P1 124.8(4)
C32 C33 C34 119.3(6)
C32 C33 H40 120.4
C34 C33 H40 120.4
C35 C34 C33 120.4(6)
C35 C34 H41 119.8
C33 C34 H41 119.8
C34 C35 C36 120.6(6)
C34 C35 H42 119.7
C36 C35 H42 119.7
C37 C36 C35 118.8(6)
C37 C36 H43 120.6
C35 C36 H43 120.6
C32 C37 C36 121.4(5)
C32 C37 H44 119.3
C36 C37 H44 119.3
C43 C38 C39 118.1(5)
C43 C38 P2 122.1(4)
C39 C38 P2 119.5(4)
C40 C39 C38 120.7(5)
C40 C39 H45 119.7
C38 C39 H45 119.7
C39 C40 C41 121.0(5)
C39 C40 H46 119.5
C41 C40 H46 119.5
C42 C41 C40 119.0(6)
C42 C41 H47 120.5
C40 C41 H47 120.5
C41 C42 C43 120.5(5)
C41 C42 H48 119.7
C43 C42 H48 119.7
C42 C43 C38 120.7(5)
C42 C43 H49 119.6
C38 C43 H49 119.6
C49 C44 C45 119.0(5)
C49 C44 P2 119.2(4)
C45 C44 P2 121.8(4)
C46 C45 C44 119.9(6)
C46 C45 H50 120.0
C44 C45 H50 120.0
C47 C46 C45 120.4(6)
C47 C46 H51 119.8
C45 C46 H51 119.8
C46 C47 C48 120.2(6)
C46 C47 H52 119.9
C48 C47 H52 119.9
C47 C48 C49 119.3(6)
C47 C48 H53 120.4
C49 C48 H53 120.4
C44 C49 C48 121.3(6)
C44 C49 H54 119.4
C48 C49 H54 119.4
C55 C50 C51 118.8(5)
C55 C50 P2 119.6(4)
C51 C50 P2 121.2(4)
C52 C51 C50 120.5(5)
C52 C51 H55 119.7
C50 C51 H55 119.7
C51 C52 C53 120.3(5)
C51 C52 H56 119.9
C53 C52 H56 119.9
C54 C53 C52 120.2(5)
C54 C53 H57 119.9
C52 C53 H57 119.9
C53 C54 C55 120.0(5)
C53 C54 H58 120.0
C55 C54 H58 120.0
C50 C55 C54 120.1(5)
C50 C55 H59 120.0
C54 C55 H59 120.0

loop_
_geom_bond_atom_site_label_1
_geom_bond_atom_site_label_2
_geom_bond_distance
Ru1 O1 2.234(4)
Ru1 P2 2.2528(13)
Ru1 P1 2.2538(13)
Ru1 Si1 2.3317(15)
Ru1 Cl1 2.3812(13)
P1 C26 1.828(5)
P1 C32 1.831(5)
P1 C21 1.847(5)
P2 C44 1.845(5)
P2 C38 1.856(5)
P2 C50 1.858(5)
Si1 C2 1.882(6)
Si1 C1 1.892(5)
Si1 C3 1.915(5)
O1 C16 1.411(6)
O1 C8 1.428(6)
C1 H1 0.9800
C1 H2 0.9800
C1 H3 0.9800
C2 H4 0.9800
C2 H5 0.9800
C2 H6 0.9800
C3 C8 1.370(7)
C3 C4 1.414(7)
C4 C5 1.397(7)
C4 H7 0.9500
C5 C6 1.418(8)
C5 C9 1.537(8)
C6 C7 1.388(8)
C6 H8 0.9500
C7 C8 1.406(7)
C7 C13 1.526(8)
C9 C10 1.528(9)
C9 C12 1.533(8)
C9 C11 1.540(8)
C10 H9 0.9800
C10 H10 0.9800
C10 H11 0.9800
C11 H12 0.9800
C11 H13 0.9800
C11 H14 0.9800
C12 H15 0.9800
C12 H16 0.9800
C12 H17 0.9800
C13 C15 1.512(8)
C13 C17 1.542(7)
C13 C14 1.563(9)
C14 H18 0.9800
C14 H19 0.9800
C14 H20 0.9800
C15 H21 0.9800
C15 H22 0.9800
C15 H23 0.9800
C16 C21 1.373(7)
C16 C17 1.404(7)
C17 C18 1.386(7)
C18 C19 1.420(8)
C18 H24 0.9500
C19 C20 1.387(7)
C19 C22 1.551(7)
C20 C21 1.399(7)
C20 H25 0.9500
C22 C24 1.517(9)
C22 C25 1.534(9)
C22 C23 1.543(9)
C23 H26 0.9800
C23 H27 0.9800
C23 H28 0.9800
C24 H29 0.9800
C24 H30 0.9800
C24 H31 0.9800
C25 H32 0.9800
C25 H33 0.9800
C25 H34 0.9800
C26 C31 1.391(7)
C26 C27 1.397(8)
C27 C28 1.394(8)
C27 H35 0.9500
C28 C29 1.395(9)
C28 H36 0.9500
C29 C30 1.401(9)
C29 H37 0.9500
C30 C31 1.406(8)
C30 H38 0.9500
C31 H39 0.9500
C32 C37 1.384(8)
C32 C33 1.390(7)
C33 C34 1.408(8)
C33 H40 0.9500
C34 C35 1.369(10)
C34 H41 0.9500
C35 C36 1.395(9)
C35 H42 0.9500
C36 C37 1.388(8)
C36 H43 0.9500
C37 H44 0.9500
C38 C43 1.397(8)
C38 C39 1.399(7)
C39 C40 1.375(8)
C39 H45 0.9500
C40 C41 1.385(8)
C40 H46 0.9500
C41 C42 1.382(8)
C41 H47 0.9500
C42 C43 1.386(8)
C42 H48 0.9500
C43 H49 0.9500
C44 C49 1.388(8)
C44 C45 1.405(8)
C45 C46 1.395(8)
C45 H50 0.9500
C46 C47 1.389(10)
C46 H51 0.9500
C47 C48 1.391(10)
C47 H52 0.9500
C48 C49 1.397(8)
C48 H53 0.9500
C49 H54 0.9500
C50 C55 1.396(8)
C50 C51 1.404(7)
C51 C52 1.384(8)
C51 H55 0.9500
C52 C53 1.387(8)
C52 H56 0.9500
C53 C54 1.379(8)
C53 H57 0.9500
C54 C55 1.405(7)
C54 H58 0.9500
C55 H59 0.9500

loop_
_geom_torsion_atom_site_label_1
_geom_torsion_atom_site_label_2
_geom_torsion_atom_site_label_3
_geom_torsion_atom_site_label_4
_geom_torsion
O1 Ru1 P1 C26 -88.9(2)
P2 Ru1 P1 C26 92.8(2)
Si1 Ru1 P1 C26 -8.2(2)
Cl1 Ru1 P1 C26 -138.2(2)
O1 Ru1 P1 C32 130.4(2)
P2 Ru1 P1 C32 -48.0(2)
Si1 Ru1 P1 C32 -149.0(2)
Cl1 Ru1 P1 C32 81.1(2)
O1 Ru1 P1 C21 23.5(2)
P2 Ru1 P1 C21 -154.85(18)
Si1 Ru1 P1 C21 104.17(18)
Cl1 Ru1 P1 C21 -25.8(2)
P1 Ru1 P2 C44 -28.2(2)
Si1 Ru1 P2 C44 72.3(2)
Cl1 Ru1 P2 C44 172.4(2)
P1 Ru1 P2 C38 91.93(18)
Si1 Ru1 P2 C38 -167.57(18)
Cl1 Ru1 P2 C38 -67.46(18)
P1 Ru1 P2 C50 -152.8(2)
Si1 Ru1 P2 C50 -52.3(2)
Cl1 Ru1 P2 C50 47.8(2)
O1 Ru1 Si1 C2 116.5(3)
P2 Ru1 Si1 C2 -62.2(2)
P1 Ru1 Si1 C2 37.8(2)
Cl1 Ru1 Si1 C2 -162.6(2)
O1 Ru1 Si1 C1 -110.7(2)
P2 Ru1 Si1 C1 70.6(2)
P1 Ru1 Si1 C1 170.6(2)
Cl1 Ru1 Si1 C1 -29.8(2)
O1 Ru1 Si1 C3 -4.75(19)
P2 Ru1 Si1 C3 176.54(16)
P1 Ru1 Si1 C3 -83.43(17)
Cl1 Ru1 Si1 C3 76.23(17)
P1 Ru1 O1 C16 -26.6(3)
Si1 Ru1 O1 C16 -127.1(3)
Cl1 Ru1 O1 C16 133.3(3)
P1 Ru1 O1 C8 108.8(3)
Si1 Ru1 O1 C8 8.4(3)
Cl1 Ru1 O1 C8 -91.2(3)
C2 Si1 C3 C8 -132.5(4)
C1 Si1 C3 C8 119.1(4)
Ru1 Si1 C3 C8 2.3(4)
C2 Si1 C3 C4 49.8(5)
C1 Si1 C3 C4 -58.6(5)
Ru1 Si1 C3 C4 -175.4(4)
C8 C3 C4 C5 1.3(8)
Si1 C3 C4 C5 179.1(4)
C3 C4 C5 C6 -1.3(8)
C3 C4 C5 C9 177.0(5)
C4 C5 C6 C7 0.4(8)
C9 C5 C6 C7 -177.9(5)
C5 C6 C7 C8 0.4(8)
C5 C6 C7 C13 177.1(5)
C4 C3 C8 C7 -0.4(8)
Si1 C3 C8 C7 -178.3(4)
C4 C3 C8 O1 -178.1(4)
Si1 C3 C8 O1 3.9(6)
C6 C7 C8 C3 -0.4(8)
C13 C7 C8 C3 -177.4(5)
C6 C7 C8 O1 177.4(4)
C13 C7 C8 O1 0.4(7)
C16 O1 C8 C3 128.7(5)
Ru1 O1 C8 C3 -9.1(6)
C16 O1 C8 C7 -49.3(6)
Ru1 O1 C8 C7 172.8(3)
C4 C5 C9 C10 6.4(8)
C6 C5 C9 C10 -175.3(5)
C4 C5 C9 C12 127.1(6)
C6 C5 C9 C12 -54.6(7)
C4 C5 C9 C11 -113.4(6)
C6 C5 C9 C11 64.9(7)
C6 C7 C13 C15 -11.3(8)
C8 C7 C13 C15 165.3(5)
C6 C7 C13 C17 -134.6(6)
C8 C7 C13 C17 42.0(6)
C6 C7 C13 C14 109.7(6)
C8 C7 C13 C14 -73.7(6)
C8 O1 C16 C21 -122.1(5)
Ru1 O1 C16 C21 17.6(6)
C8 O1 C16 C17 53.4(6)
Ru1 O1 C16 C17 -166.9(4)
C21 C16 C17 C18 -6.1(8)
O1 C16 C17 C18 178.8(5)
C21 C16 C17 C13 168.0(5)
O1 C16 C17 C13 -7.2(7)
C15 C13 C17 C18 11.1(8)
C7 C13 C17 C18 135.0(6)
C14 C13 C17 C18 -109.0(6)
C15 C13 C17 C16 -162.2(5)
C7 C13 C17 C16 -38.3(7)
C14 C13 C17 C16 77.7(6)
C16 C17 C18 C19 -0.1(8)
C13 C17 C18 C19 -173.4(5)
C17 C18 C19 C20 4.8(8)
C17 C18 C19 C22 -177.6(5)
C18 C19 C20 C21 -3.8(8)
C22 C19 C20 C21 178.6(5)
C17 C16 C21 C20 7.0(8)
O1 C16 C21 C20 -177.9(5)
C17 C16 C21 P1 -168.7(4)
O1 C16 C21 P1 6.5(7)
C19 C20 C21 C16 -1.8(8)
C19 C20 C21 P1 173.4(4)
C26 P1 C21 C16 103.3(4)
C32 P1 C21 C16 -148.5(4)
Ru1 P1 C21 C16 -25.1(4)
C26 P1 C21 C20 -71.9(5)
C32 P1 C21 C20 36.3(5)
Ru1 P1 C21 C20 159.7(5)
C20 C19 C22 C24 116.8(7)
C18 C19 C22 C24 -60.7(8)
C20 C19 C22 C25 -2.9(9)
C18 C19 C22 C25 179.5(6)
C20 C19 C22 C23 -122.8(6)
C18 C19 C22 C23 59.6(7)
C32 P1 C26 C31 59.9(5)
C21 P1 C26 C31 162.8(4)
Ru1 P1 C26 C31 -85.6(4)
C32 P1 C26 C27 -128.2(4)
C21 P1 C26 C27 -25.3(5)
Ru1 P1 C26 C27 86.3(4)
C31 C26 C27 C28 0.0(8)
P1 C26 C27 C28 -171.9(4)
C26 C27 C28 C29 -0.7(8)
C27 C28 C29 C30 0.8(9)
C28 C29 C30 C31 -0.2(8)
C27 C26 C31 C30 0.6(8)
P1 C26 C31 C30 172.6(4)
C29 C30 C31 C26 -0.5(8)
C26 P1 C32 C37 -178.8(4)
C21 P1 C32 C37 76.0(4)
Ru1 P1 C32 C37 -31.8(5)
C26 P1 C32 C33 4.2(5)
C21 P1 C32 C33 -101.1(5)
Ru1 P1 C32 C33 151.2(4)
C37 C32 C33 C34 2.0(8)
P1 C32 C33 C34 178.9(5)
C32 C33 C34 C35 -0.2(10)
C33 C34 C35 C36 -1.3(11)
C34 C35 C36 C37 1.1(11)
C33 C32 C37 C36 -2.2(9)
P1 C32 C37 C36 -179.5(5)
C35 C36 C37 C32 0.7(10)
C44 P2 C38 C43 -35.7(5)
C50 P2 C38 C43 66.5(5)
Ru1 P2 C38 C43 -164.6(4)
C44 P2 C38 C39 151.2(4)
C50 P2 C38 C39 -106.6(4)
Ru1 P2 C38 C39 22.3(5)
C43 C38 C39 C40 -0.6(8)
P2 C38 C39 C40 172.7(4)
C38 C39 C40 C41 -0.1(9)
C39 C40 C41 C42 1.0(9)
C40 C41 C42 C43 -1.1(9)
C41 C42 C43 C38 0.4(9)
C39 C38 C43 C42 0.5(8)
P2 C38 C43 C42 -172.7(5)
C38 P2 C44 C49 145.8(4)
C50 P2 C44 C49 44.6(5)
Ru1 P2 C44 C49 -90.0(4)
C38 P2 C44 C45 -36.0(5)
C50 P2 C44 C45 -137.1(4)
Ru1 P2 C44 C45 88.2(4)
C49 C44 C45 C46 0.5(8)
P2 C44 C45 C46 -177.8(4)
C44 C45 C46 C47 -1.0(9)
C45 C46 C47 C48 0.5(9)
C46 C47 C48 C49 0.6(9)
C45 C44 C49 C48 0.6(8)
P2 C44 C49 C48 178.9(5)
C47 C48 C49 C44 -1.2(9)
C44 P2 C50 C55 -151.4(4)
C38 P2 C50 C55 103.3(5)
Ru1 P2 C50 C55 -18.4(5)
C44 P2 C50 C51 35.6(5)
C38 P2 C50 C51 -69.7(5)
Ru1 P2 C50 C51 168.6(4)
C55 C50 C51 C52 -0.8(9)
P2 C50 C51 C52 172.3(5)
C50 C51 C52 C53 2.8(9)
C51 C52 C53 C54 -2.0(9)
C52 C53 C54 C55 -0.8(9)
C51 C50 C55 C54 -2.0(8)
P2 C50 C55 C54 -175.2(4)
C53 C54 C55 C50 2.8(9)
